data_2311650
loop_
_publ_author_name
'Xu, Yun'
'Jiang, Linglei'
'Mei, Xuefeng'

_publ_section_title
;
 Supramolecular structures and physicochemical properties of norfloxacin
 salts.
;
_journal_issue 'Pt 4'
_journal_name_full 'Acta crystallographica Section B, Structural science, crystal engineering and materials'
_journal_page_first 750
_journal_page_last 760
_journal_paper_doi 10.1107/S2052520614011718
_journal_volume 70
_journal_year 2014
_chemical_formula_sum 'C23 H26 F N3 O7'
_chemical_formula_weight 475.47
_chemical_name_common 'NF p-OH-benzoate'
_space_group_IT_number 2
_space_group_name_Hall '-P 1'
_space_group_name_H-M_alt 'P -1'
_symmetry_cell_setting triclinic
_symmetry_space_group_name_H-M 'P -1'
_atom_sites_solution_hydrogens geom
_atom_sites_solution_primary direct
_atom_sites_solution_secondary difmap
_audit_creation_method SHELXL-97
_cell_angle_alpha 96.9240(10)
_cell_angle_beta 97.2100(10)
_cell_angle_gamma 96.1430(10)
_cell_formula_units_Z 6
_cell_length_a 7.3258(2)
_cell_length_b 19.8297(4)
_cell_length_c 23.9108(5)
_cell_measurement_temperature 296(2)
_cell_volume 3394.48(14)
_computing_cell_refinement 'Bruker SMART'
_computing_data_collection 'Bruker SMART'
_computing_data_reduction 'Bruker SMART'
_computing_structure_refinement 'SHELXL-97 (Sheldrick, 2008)'
_computing_structure_solution 'SHELXS-97 (Sheldrick, 2008)'
_diffrn_ambient_temperature 296(2)
_diffrn_measured_fraction_theta_full 0.990
_diffrn_measured_fraction_theta_max 0.990
_diffrn_measurement_device_type 'CCD area detector'
_diffrn_measurement_method 'phi and omega scans'
_diffrn_radiation_monochromator graphite
_diffrn_radiation_source 'fine-focus sealed tube'
_diffrn_radiation_type MoK\a
_diffrn_radiation_wavelength 0.71073
_diffrn_reflns_av_R_equivalents 0.0468
_diffrn_reflns_av_sigmaI/netI 0.0749
_diffrn_reflns_limit_h_max 9
_diffrn_reflns_limit_h_min -9
_diffrn_reflns_limit_k_max 25
_diffrn_reflns_limit_k_min -25
_diffrn_reflns_limit_l_max 31
_diffrn_reflns_limit_l_min -31
_diffrn_reflns_number 49327
_diffrn_reflns_theta_full 27.57
_diffrn_reflns_theta_max 27.57
_diffrn_reflns_theta_min 1.73
_exptl_absorpt_coefficient_mu 0.109
_exptl_absorpt_correction_T_max 0.9913
_exptl_absorpt_correction_T_min 0.9375
_exptl_absorpt_correction_type empirical
_exptl_absorpt_process_details sadabs
_exptl_crystal_colour colorless
_exptl_crystal_density_diffrn 1.396
_exptl_crystal_density_method 'not measured'
_exptl_crystal_description block
_exptl_crystal_F_000 1500.0
_exptl_crystal_size_max 0.60
_exptl_crystal_size_mid 0.15
_exptl_crystal_size_min 0.08
_refine_diff_density_max 0.176
_refine_diff_density_min -0.195
_refine_ls_extinction_method none
_refine_ls_goodness_of_fit_ref 0.953
_refine_ls_hydrogen_treatment mixed
_refine_ls_matrix_type full
_refine_ls_number_parameters 972
_refine_ls_number_reflns 15579
_refine_ls_number_restraints 3
_refine_ls_restrained_S_all 0.953
_refine_ls_R_factor_all 0.1322
_refine_ls_R_factor_gt 0.0493
_refine_ls_shift/su_max 0.001
_refine_ls_shift/su_mean 0.000
_refine_ls_structure_factor_coef Fsqd
_refine_ls_weighting_details 'calc w=1/[\s^2^(Fo^2^)+(0.0525P)^2^+0.0000P] where P=(Fo^2^+2Fc^2^)/3'
_refine_ls_weighting_scheme calc
_refine_ls_wR_factor_gt 0.0958
_refine_ls_wR_factor_ref 0.1220
_reflns_number_gt 7689
_reflns_number_total 15579
_reflns_threshold_expression >2sigma(I)
_cod_data_source_file og5069sup1.cif
_cod_data_source_block mo_2014070_0m
_cod_original_sg_symbol_H-M P-1
_cod_database_code 2311650

loop_
_symmetry_equiv_pos_as_xyz
'x, y, z'
'-x, -y, -z'

loop_
_atom_site_type_symbol
_atom_site_label
_atom_site_fract_x
_atom_site_fract_y
_atom_site_fract_z
_atom_site_U_iso_or_equiv
_atom_site_adp_type
_atom_site_calc_flag
_atom_site_refinement_flags
_atom_site_occupancy
_atom_site_symmetry_multiplicity
F F1A 0.7955(2) 1.07985(6) 0.11286(5) 0.0629(4) Uani d . 1 1
F F1B 0.7742(2) 0.23097(6) 0.17775(5) 0.0674(4) Uani d . 1 1
F F1C 0.61707(19) 0.44309(5) 0.52686(5) 0.0591(4) Uani d . 1 1
O O1S 0.4439(3) 0.93045(9) 0.35161(7) 0.0573(5) Uani d . 1 1
O O2A 0.6976(2) 1.00321(8) -0.20252(6) 0.0585(4) Uani d D 1 1
H H2 0.697(4) 1.0320(11) -0.1691(8) 0.088 Uiso d D 1 1
O O2S 0.2387(3) 0.41258(9) 0.97820(7) 0.0597(5) Uani d . 1 1
O O1A 0.7431(3) 0.89563(9) -0.22413(7) 0.0895(7) Uani d . 1 1
O O3S 0.9420(3) 0.75184(9) 0.30124(8) 0.0638(5) Uani d D 1 1
O O3A 0.7047(2) 1.05282(7) -0.09915(6) 0.0545(4) Uani d . 1 1
N N3B 0.8813(3) 0.44907(10) 0.07972(7) 0.0402(4) Uani d . 1 1
O O3B 0.9994(2) 0.25550(7) 0.38534(6) 0.0614(5) Uani d . 1 1
O O1B 1.0983(3) 0.41470(9) 0.51593(7) 0.0781(6) Uani d . 1 1
O O1X 0.38485(19) 0.59125(7) 0.01692(5) 0.0461(4) Uani d . 1 1
O O3X 0.6899(2) 0.64382(8) 0.28104(6) 0.0542(4) Uani d . 1 1
H H37 0.770(4) 0.6763(12) 0.2844(11) 0.081 Uiso d . 1 1
O O2X 0.1774(2) 0.52359(7) 0.05002(6) 0.0509(4) Uani d . 1 1
O O2C 0.2724(2) 0.39749(8) 0.21771(6) 0.0583(4) Uani d . 1 1
H H42 0.302(4) 0.4248(12) 0.2540(11) 0.087 Uiso d . 1 1
O O1C 0.2573(2) 0.28815(8) 0.18309(6) 0.0663(5) Uani d . 1 1
O O3C 0.3857(2) 0.43833(7) 0.32027(6) 0.0548(4) Uani d . 1 1
O O2Y 1.1302(2) 0.14711(8) 0.61848(6) 0.0560(4) Uani d . 1 1
O O3Y 0.6980(2) 0.03789(7) 0.37222(6) 0.0472(4) Uani d . 1 1
H H61 0.607(3) 0.0013(11) 0.3662(9) 0.071 Uiso d . 1 1
O O1Y 0.9277(2) 0.06708(7) 0.63958(5) 0.0523(4) Uani d . 1 1
O O2Z 0.5014(2) 0.84186(8) 0.25919(6) 0.0592(4) Uani d . 1 1
O O3Z 0.0121(2) 0.69531(7) 0.03106(6) 0.0555(4) Uani d . 1 1
H H66 -0.067(4) 0.6616(12) 0.0297(10) 0.083 Uiso d . 1 1
O O1Z 0.3153(2) 0.76659(7) 0.29379(6) 0.0511(4) Uani d . 1 1
N N3A 0.8493(2) 0.91589(9) 0.25997(7) 0.0478(5) Uani d . 1 1
H H14A 0.9085 0.9194 0.2957 0.057 Uiso calc R 1 1
H H15A 0.7401 0.8895 0.2579 0.057 Uiso calc R 1 1
N N2A 0.8444(2) 0.95121(8) 0.14637(6) 0.0392(4) Uani d . 1 1
N N1A 0.7837(2) 0.86367(8) -0.05532(6) 0.0420(4) Uani d . 1 1
O O2B 1.0967(3) 0.30424(9) 0.48763(7) 0.0695(5) Uani d D 1 1
H H20 1.079(4) 0.2755(12) 0.4556(9) 0.104 Uiso d D 1 1
N N2B 0.7197(2) 0.35753(8) 0.14918(6) 0.0407(4) Uani d . 1 1
N N1B 0.8951(2) 0.44633(8) 0.35144(7) 0.0388(4) Uani d . 1 1
N N1C 0.4645(2) 0.24137(7) 0.34275(6) 0.0348(4) Uani d . 1 1
N N2C 0.6529(2) 0.31159(8) 0.54633(6) 0.0396(4) Uani d . 1 1
N N3C 0.4594(2) 0.21423(8) 0.60513(6) 0.0408(4) Uani d . 1 1
H H14C 0.3626 0.1825 0.6061 0.049 Uiso calc R 1 1
H H15C 0.5333 0.2189 0.6388 0.049 Uiso calc R 1 1
C C12A 0.8158(4) 0.98485(11) 0.24622(8) 0.0579(7) Uani d . 1 1
H H15 0.9326 1.0145 0.2515 0.069 Uiso calc R 1 1
H H16 0.7366 1.0046 0.2717 0.069 Uiso calc R 1 1
C C11A 0.7250(3) 0.97978(11) 0.18559(8) 0.0511(6) Uani d . 1 1
H H17 0.6072 0.9508 0.1805 0.061 Uiso calc R 1 1
H H9 0.7010 1.0249 0.1771 0.061 Uiso calc R 1 1
C C8A 0.8067(3) 0.95979(10) 0.08890(8) 0.0353(5) Uani d . 1 1
C C9A 0.8022(3) 0.90672(10) 0.04483(8) 0.0382(5) Uani d . 1 1
H H19 0.8151 0.8629 0.0536 0.046 Uiso calc R 1 1
C C10A 0.7788(3) 0.91744(9) -0.01227(8) 0.0352(5) Uani d . 1 1
C C5A 0.7522(3) 0.98208(10) -0.02700(8) 0.0361(5) Uani d . 1 1
C C4A 0.7292(3) 0.99433(10) -0.08589(8) 0.0397(5) Uani d . 1 1
C C2A 0.7393(3) 0.93709(10) -0.12678(8) 0.0419(5) Uani d . 1 1
C C3A 0.7267(3) 0.94249(13) -0.18859(9) 0.0541(6) Uani d . 1 1
C C15A 0.8012(4) 0.79303(10) -0.04313(9) 0.0576(7) Uani d . 1 1
H H6 0.8896 0.7945 -0.0091 0.069 Uiso calc R 1 1
H H7 0.8484 0.7679 -0.0744 0.069 Uiso calc R 1 1
C C16A 0.6184(4) 0.75643(12) -0.03486(12) 0.0956(10) Uani d . 1 1
H H4 0.5713 0.7813 -0.0039 0.143 Uiso calc R 1 1
H H3 0.6350 0.7112 -0.0263 0.143 Uiso calc R 1 1
H H5 0.5321 0.7533 -0.0690 0.143 Uiso calc R 1 1
C C1A 0.7636(3) 0.87525(10) -0.10978(8) 0.0466(6) Uani d . 1 1
H H8 0.7665 0.8386 -0.1377 0.056 Uiso calc R 1 1
C C13A 0.9623(3) 0.88374(11) 0.21982(8) 0.0483(6) Uani d . 1 1
H H14 0.9729 0.8372 0.2272 0.058 Uiso calc R 1 1
H H13 1.0861 0.9086 0.2263 0.058 Uiso calc R 1 1
C C14A 0.8807(3) 0.88270(10) 0.15856(8) 0.0453(5) Uani d . 1 1
H H12 0.9659 0.8655 0.1340 0.054 Uiso calc R 1 1
H H11 0.7658 0.8519 0.1504 0.054 Uiso calc R 1 1
C C7A 0.7826(3) 1.02465(10) 0.07221(8) 0.0416(5) Uani d . 1 1
C C6A 0.7539(3) 1.03562(10) 0.01707(8) 0.0418(5) Uani d . 1 1
H H18 0.7351 1.0791 0.0084 0.050 Uiso calc R 1 1
C C3B 1.0677(3) 0.36715(14) 0.47835(10) 0.0535(6) Uani d . 1 1
C C2B 0.9971(3) 0.37282(11) 0.41794(8) 0.0414(5) Uani d . 1 1
C C4B 0.9691(3) 0.31477(10) 0.37511(9) 0.0410(5) Uani d . 1 1
C C5B 0.9022(3) 0.32714(9) 0.31833(8) 0.0364(5) Uani d . 1 1
C C6B 0.8707(3) 0.27313(10) 0.27308(9) 0.0438(5) Uani d . 1 1
H H29 0.8910 0.2292 0.2799 0.053 Uiso calc R 1 1
C C7B 0.8111(3) 0.28471(10) 0.21980(9) 0.0430(5) Uani d . 1 1
C C8B 0.7801(3) 0.35017(10) 0.20572(8) 0.0367(5) Uani d . 1 1
C C11B 0.8294(3) 0.33375(10) 0.10531(8) 0.0463(6) Uani d . 1 1
H H35 0.7475 0.3176 0.0700 0.056 Uiso calc R 1 1
H H34 0.8906 0.2956 0.1168 0.056 Uiso calc R 1 1
C C12B 0.9719(3) 0.38935(10) 0.09551(8) 0.0427(5) Uani d . 1 1
H H36 1.0602 0.4031 0.1298 0.051 Uiso calc R 1 1
H H21 1.0389 0.3725 0.0653 0.051 Uiso calc R 1 1
C C10B 0.8659(3) 0.39229(9) 0.30657(8) 0.0330(5) Uani d . 1 1
C C1B 0.9602(3) 0.43522(11) 0.40400(8) 0.0437(5) Uani d . 1 1
H H22 0.9815 0.4723 0.4328 0.052 Uiso calc R 1 1
C C15B 0.8701(3) 0.51756(9) 0.34208(9) 0.0497(6) Uani d . 1 1
H H26 0.8508 0.5435 0.3775 0.060 Uiso calc R 1 1
H H27 0.7610 0.5172 0.3144 0.060 Uiso calc R 1 1
C C16B 1.0380(4) 0.55186(12) 0.32087(13) 0.0881(9) Uani d . 1 1
H H25 1.1461 0.5522 0.3482 0.132 Uiso calc R 1 1
H H24 1.0196 0.5981 0.3158 0.132 Uiso calc R 1 1
H H23 1.0547 0.5271 0.2852 0.132 Uiso calc R 1 1
C C9B 0.8051(3) 0.40279(9) 0.25048(8) 0.0359(5) Uani d . 1 1
H H28 0.7811 0.4463 0.2433 0.043 Uiso calc R 1 1
C C14B 0.6382(3) 0.41886(10) 0.13656(8) 0.0440(5) Uani d . 1 1
H H32 0.5770 0.4354 0.1683 0.053 Uiso calc R 1 1
H H33 0.5446 0.4069 0.1033 0.053 Uiso calc R 1 1
C C13B 0.7786(3) 0.47590(10) 0.12564(8) 0.0423(5) Uani d . 1 1
H H31 0.7157 0.5138 0.1143 0.051 Uiso calc R 1 1
H H30 0.8643 0.4924 0.1601 0.051 Uiso calc R 1 1
C C7X 0.3180(3) 0.56731(10) 0.05772(8) 0.0352(5) Uani d . 1 1
C C1X 0.4142(3) 0.58990(9) 0.11700(7) 0.0313(4) Uani d . 1 1
C C2X 0.3723(3) 0.55389(9) 0.16120(8) 0.0386(5) Uani d . 1 1
H H41 0.2803 0.5166 0.1539 0.046 Uiso calc R 1 1
C C3X 0.4649(3) 0.57256(10) 0.21558(8) 0.0415(5) Uani d . 1 1
H H40 0.4365 0.5476 0.2446 0.050 Uiso calc R 1 1
C C4X 0.6000(3) 0.62839(10) 0.22693(8) 0.0377(5) Uani d . 1 1
C C5X 0.6410(3) 0.66594(9) 0.18382(8) 0.0366(5) Uani d . 1 1
H H38 0.7303 0.7041 0.1916 0.044 Uiso calc R 1 1
C C6X 0.5491(3) 0.64641(9) 0.12956(8) 0.0353(5) Uani d . 1 1
H H39 0.5778 0.6715 0.1007 0.042 Uiso calc R 1 1
C C3C 0.2952(3) 0.33294(12) 0.22322(9) 0.0459(5) Uani d . 1 1
C C2C 0.3684(3) 0.32204(10) 0.28185(8) 0.0363(5) Uani d . 1 1
C C1C 0.3980(3) 0.25718(10) 0.29165(8) 0.0384(5) Uani d . 1 1
H H60 0.3705 0.2221 0.2612 0.046 Uiso calc R 1 1
C C10C 0.5016(3) 0.29211(9) 0.38985(8) 0.0317(4) Uani d . 1 1
C C9C 0.5623(3) 0.27622(9) 0.44424(8) 0.0348(5) Uani d . 1 1
H H53 0.5823 0.2314 0.4483 0.042 Uiso calc R 1 1
C C8C 0.5931(3) 0.32498(9) 0.49173(8) 0.0339(5) Uani d . 1 1
C C11C 0.5491(3) 0.33348(10) 0.59265(8) 0.0485(6) Uani d . 1 1
H H45 0.5009 0.3759 0.5860 0.058 Uiso calc R 1 1
H H46 0.6321 0.3420 0.6284 0.058 Uiso calc R 1 1
C C12C 0.3911(3) 0.28006(10) 0.59678(8) 0.0459(6) Uani d . 1 1
H H47 0.3278 0.2952 0.6284 0.055 Uiso calc R 1 1
H H48 0.3029 0.2741 0.5622 0.055 Uiso calc R 1 1
C C5C 0.4741(3) 0.35960(9) 0.38255(8) 0.0339(5) Uani d . 1 1
C C4C 0.4074(3) 0.37672(10) 0.32706(8) 0.0379(5) Uani d . 1 1
C C6C 0.5134(3) 0.41005(9) 0.43020(8) 0.0390(5) Uani d . 1 1
H H54 0.4995 0.4554 0.4262 0.047 Uiso calc R 1 1
C C7C 0.5714(3) 0.39293(9) 0.48187(8) 0.0397(5) Uani d . 1 1
C C14C 0.7174(3) 0.24567(10) 0.55397(8) 0.0435(5) Uani d . 1 1
H H52 0.8077 0.2516 0.5881 0.052 Uiso calc R 1 1
H H51 0.7794 0.2309 0.5219 0.052 Uiso calc R 1 1
C C13C 0.5643(3) 0.19066(10) 0.55886(8) 0.0437(5) Uani d . 1 1
H H49 0.4815 0.1801 0.5231 0.052 Uiso calc R 1 1
H H50 0.6165 0.1493 0.5669 0.052 Uiso calc R 1 1
C C15C 0.4871(3) 0.16892(9) 0.34791(8) 0.0423(5) Uani d . 1 1
H H58 0.5996 0.1671 0.3735 0.051 Uiso calc R 1 1
H H59 0.5001 0.1453 0.3109 0.051 Uiso calc R 1 1
C C16C 0.3241(4) 0.13275(10) 0.37001(10) 0.0622(7) Uani d . 1 1
H H57 0.3136 0.1549 0.4072 0.093 Uiso calc R 1 1
H H55 0.3426 0.0859 0.3721 0.093 Uiso calc R 1 1
H H56 0.2125 0.1345 0.3447 0.093 Uiso calc R 1 1
C C7Y 0.9997(3) 0.09965(10) 0.60404(8) 0.0384(5) Uani d . 1 1
C C1Y 0.9214(3) 0.08205(9) 0.54257(8) 0.0322(5) Uani d . 1 1
C C6Y 0.7878(3) 0.02642(9) 0.52425(8) 0.0353(5) Uani d . 1 1
H H62 0.7489 -0.0010 0.5505 0.042 Uiso calc R 1 1
C C5Y 0.7110(3) 0.01073(9) 0.46794(8) 0.0366(5) Uani d . 1 1
H H63 0.6204 -0.0267 0.4566 0.044 Uiso calc R 1 1
C C4Y 0.7690(3) 0.05086(9) 0.42805(8) 0.0342(5) Uani d . 1 1
C C2Y 0.9784(3) 0.12140(9) 0.50220(8) 0.0380(5) Uani d . 1 1
H H65 1.0697 0.1586 0.5135 0.046 Uiso calc R 1 1
C C3Y 0.9027(3) 0.10658(9) 0.44579(8) 0.0394(5) Uani d . 1 1
H H64 0.9416 0.1341 0.4196 0.047 Uiso calc R 1 1
C C7Z 0.3736(3) 0.79272(10) 0.25281(8) 0.0393(5) Uani d . 1 1
C C1Z 0.2806(3) 0.76558(9) 0.19395(8) 0.0330(5) Uani d . 1 1
C C2Z 0.3154(3) 0.79869(9) 0.14779(8) 0.0404(5) Uani d . 1 1
H H69 0.4015 0.8378 0.1535 0.048 Uiso calc R 1 1
C C3Z 0.2257(3) 0.77513(10) 0.09373(8) 0.0426(5) Uani d . 1 1
H H70 0.2499 0.7984 0.0634 0.051 Uiso calc R 1 1
C C4Z 0.0996(3) 0.71671(9) 0.08486(8) 0.0362(5) Uani d . 1 1
C C6Z 0.1533(3) 0.70685(9) 0.18404(8) 0.0360(5) Uani d . 1 1
H H67 0.1285 0.6835 0.2143 0.043 Uiso calc R 1 1
C C5Z 0.0633(3) 0.68257(9) 0.13014(8) 0.0368(5) Uani d . 1 1
H H68 -0.0218 0.6432 0.1242 0.044 Uiso calc R 1 1
H H14B 0.796(3) 0.4345(10) 0.0462(9) 0.052(6) Uiso d . 1 1
H H15B 0.971(3) 0.4808(10) 0.0721(8) 0.047(6) Uiso d . 1 1
H H2B 0.218(4) 0.4477(13) 0.9989(11) 0.080(9) Uiso d . 1 1
H H2A 0.360(5) 0.4091(14) 0.9835(12) 0.108(12) Uiso d . 1 1
H H3A 0.920(4) 0.7864(10) 0.3238(9) 0.078(9) Uiso d D 1 1
H H3B 1.061(4) 0.7537(13) 0.2991(11) 0.089(10) Uiso d . 1 1
H H1A 0.455(4) 0.9007(13) 0.3230(11) 0.089(10) Uiso d . 1 1
H H1B 0.320(5) 0.9350(15) 0.3499(12) 0.119(13) Uiso d . 1 1

loop_
_atom_site_aniso_label
_atom_site_aniso_U_11
_atom_site_aniso_U_22
_atom_site_aniso_U_33
_atom_site_aniso_U_12
_atom_site_aniso_U_13
_atom_site_aniso_U_23
F1A 0.0962(11) 0.0471(7) 0.0435(7) 0.0130(7) 0.0104(7) -0.0055(6)
F1B 0.1064(12) 0.0407(7) 0.0514(8) 0.0019(7) 0.0083(8) 0.0009(6)
F1C 0.0921(11) 0.0382(6) 0.0436(7) 0.0070(7) 0.0042(7) -0.0021(6)
O1S 0.0518(12) 0.0613(11) 0.0502(11) -0.0064(10) 0.0035(9) -0.0116(8)
O2A 0.0585(11) 0.0766(12) 0.0440(9) 0.0067(9) 0.0033(8) 0.0278(8)
O2S 0.0439(12) 0.0601(11) 0.0668(12) -0.0042(10) 0.0107(9) -0.0178(9)
O1A 0.157(2) 0.0713(12) 0.0333(9) -0.0029(12) 0.0057(11) 0.0026(9)
O3S 0.0543(13) 0.0644(12) 0.0636(12) -0.0106(10) 0.0136(10) -0.0169(9)
O3A 0.0684(12) 0.0502(9) 0.0478(9) 0.0113(8) 0.0029(8) 0.0201(7)
N3B 0.0370(11) 0.0538(11) 0.0277(10) -0.0042(10) 0.0003(9) 0.0102(9)
O3B 0.0784(13) 0.0513(9) 0.0611(10) 0.0195(9) 0.0060(9) 0.0280(8)
O1B 0.0996(16) 0.0926(13) 0.0394(10) 0.0176(12) -0.0063(10) 0.0099(10)
O1X 0.0399(9) 0.0633(9) 0.0319(8) -0.0042(8) 0.0002(7) 0.0083(7)
O3X 0.0616(12) 0.0602(10) 0.0330(8) -0.0071(8) -0.0068(8) 0.0016(7)
O2X 0.0383(9) 0.0642(9) 0.0418(9) -0.0131(8) 0.0026(7) -0.0064(7)
O2C 0.0677(12) 0.0632(11) 0.0458(9) 0.0117(9) -0.0035(9) 0.0238(8)
O1C 0.0868(14) 0.0721(11) 0.0373(9) 0.0110(10) -0.0034(9) 0.0080(8)
O3C 0.0730(12) 0.0447(9) 0.0501(9) 0.0166(8) 0.0020(8) 0.0185(7)
O2Y 0.0407(10) 0.0722(10) 0.0446(9) -0.0166(9) 0.0030(7) -0.0106(8)
O3Y 0.0554(10) 0.0541(9) 0.0288(8) -0.0006(8) 0.0005(7) 0.0040(7)
O1Y 0.0475(10) 0.0735(10) 0.0317(8) -0.0075(8) 0.0003(7) 0.0094(7)
O2Z 0.0451(10) 0.0720(10) 0.0494(9) -0.0182(9) 0.0034(7) -0.0105(8)
O3Z 0.0661(12) 0.0570(10) 0.0348(8) -0.0077(8) -0.0099(8) 0.0039(8)
O1Z 0.0474(10) 0.0686(10) 0.0321(8) -0.0038(8) -0.0035(7) 0.0057(7)
N3A 0.0418(11) 0.0717(12) 0.0284(9) -0.0044(10) 0.0033(8) 0.0121(9)
N2A 0.0401(11) 0.0525(10) 0.0274(9) 0.0137(9) 0.0056(8) 0.0067(8)
N1A 0.0563(12) 0.0380(9) 0.0295(9) 0.0027(9) 0.0007(8) 0.0045(8)
O2B 0.0798(13) 0.0786(13) 0.0549(11) 0.0207(11) -0.0036(10) 0.0322(9)
N2B 0.0457(11) 0.0475(10) 0.0302(9) 0.0053(9) 0.0076(8) 0.0088(8)
N1B 0.0444(11) 0.0401(9) 0.0332(10) 0.0084(8) 0.0043(8) 0.0094(8)
N1C 0.0415(11) 0.0355(9) 0.0289(9) 0.0070(8) 0.0069(8) 0.0069(7)
N2C 0.0457(11) 0.0440(10) 0.0299(9) 0.0048(9) 0.0047(8) 0.0091(8)
N3C 0.0367(11) 0.0542(11) 0.0286(9) -0.0046(9) -0.0019(8) 0.0092(8)
C12A 0.0705(18) 0.0692(16) 0.0358(13) 0.0102(14) 0.0159(12) 0.0045(11)
C11A 0.0498(15) 0.0697(15) 0.0388(13) 0.0193(13) 0.0135(11) 0.0093(11)
C8A 0.0316(12) 0.0450(12) 0.0296(11) 0.0044(10) 0.0022(9) 0.0083(9)
C9A 0.0441(14) 0.0398(11) 0.0309(11) 0.0042(10) 0.0034(10) 0.0080(9)
C10A 0.0351(12) 0.0376(11) 0.0321(11) 0.0015(10) 0.0041(9) 0.0054(9)
C5A 0.0336(12) 0.0414(11) 0.0325(11) 0.0022(10) 0.0008(9) 0.0083(9)
C4A 0.0383(13) 0.0440(12) 0.0371(12) -0.0004(10) 0.0027(10) 0.0138(10)
C2A 0.0449(14) 0.0465(12) 0.0318(11) -0.0035(11) 0.0005(10) 0.0089(10)
C3A 0.0599(17) 0.0619(16) 0.0376(14) -0.0058(13) 0.0003(12) 0.0137(12)
C15A 0.093(2) 0.0394(12) 0.0417(13) 0.0164(14) 0.0039(13) 0.0069(10)
C16A 0.107(3) 0.0622(17) 0.105(2) -0.0318(17) -0.0184(19) 0.0330(16)
C1A 0.0564(16) 0.0477(13) 0.0321(12) -0.0015(11) 0.0027(11) 0.0013(10)
C13A 0.0436(14) 0.0666(14) 0.0383(12) 0.0092(12) 0.0076(11) 0.0176(11)
C14A 0.0500(15) 0.0560(13) 0.0331(12) 0.0145(12) 0.0062(10) 0.0110(10)
C7A 0.0454(14) 0.0424(12) 0.0361(12) 0.0072(11) 0.0067(10) -0.0008(10)
C6A 0.0445(14) 0.0405(11) 0.0420(13) 0.0077(10) 0.0052(10) 0.0111(10)
C3B 0.0473(15) 0.0736(17) 0.0445(15) 0.0116(14) 0.0077(12) 0.0231(13)
C2B 0.0351(13) 0.0557(13) 0.0369(12) 0.0095(11) 0.0052(10) 0.0165(11)
C4B 0.0334(13) 0.0489(13) 0.0458(13) 0.0073(11) 0.0081(10) 0.0217(11)
C5B 0.0341(12) 0.0387(11) 0.0396(12) 0.0052(10) 0.0086(10) 0.0133(10)
C6B 0.0503(15) 0.0356(11) 0.0490(14) 0.0068(11) 0.0104(11) 0.0154(10)
C7B 0.0521(15) 0.0349(11) 0.0420(13) 0.0015(11) 0.0110(11) 0.0040(10)
C8B 0.0350(13) 0.0418(12) 0.0355(12) 0.0020(10) 0.0111(10) 0.0100(9)
C11B 0.0587(16) 0.0482(12) 0.0313(11) 0.0043(12) 0.0095(11) 0.0011(10)
C12B 0.0428(14) 0.0583(13) 0.0279(11) 0.0086(12) 0.0079(10) 0.0041(10)
C10B 0.0286(12) 0.0374(11) 0.0349(11) 0.0033(9) 0.0089(9) 0.0092(9)
C1B 0.0444(14) 0.0508(13) 0.0358(12) 0.0063(11) 0.0045(10) 0.0064(10)
C15B 0.0653(17) 0.0370(12) 0.0450(13) 0.0137(12) -0.0030(12) 0.0034(10)
C16B 0.074(2) 0.0508(15) 0.135(3) -0.0094(15) -0.0122(18) 0.0342(16)
C9B 0.0376(13) 0.0384(11) 0.0354(12) 0.0055(10) 0.0096(10) 0.0141(9)
C14B 0.0380(13) 0.0612(14) 0.0359(12) 0.0104(12) 0.0055(10) 0.0148(10)
C13B 0.0481(14) 0.0470(12) 0.0348(12) 0.0083(11) 0.0092(10) 0.0116(10)
C7X 0.0298(12) 0.0401(11) 0.0341(12) 0.0048(10) 0.0018(9) 0.0012(9)
C1X 0.0276(11) 0.0337(10) 0.0315(11) 0.0041(9) 0.0042(9) 0.0001(8)
C2X 0.0363(13) 0.0370(11) 0.0396(12) -0.0011(10) 0.0026(10) 0.0014(9)
C3X 0.0479(14) 0.0421(12) 0.0333(12) -0.0009(11) 0.0029(10) 0.0094(9)
C4X 0.0407(13) 0.0419(11) 0.0271(11) 0.0056(11) -0.0020(9) -0.0026(9)
C5X 0.0360(13) 0.0345(10) 0.0359(12) -0.0020(10) 0.0042(10) -0.0014(9)
C6X 0.0367(12) 0.0365(11) 0.0328(11) 0.0045(10) 0.0051(9) 0.0048(9)
C3C 0.0425(14) 0.0565(14) 0.0427(14) 0.0062(12) 0.0092(11) 0.0198(12)
C2C 0.0327(12) 0.0450(12) 0.0340(11) 0.0063(10) 0.0053(9) 0.0138(10)
C1C 0.0383(13) 0.0466(12) 0.0311(11) 0.0049(10) 0.0074(9) 0.0061(9)
C10C 0.0322(12) 0.0341(10) 0.0306(11) 0.0045(9) 0.0098(9) 0.0058(9)
C9C 0.0408(13) 0.0326(10) 0.0347(11) 0.0090(10) 0.0105(9) 0.0101(9)
C8C 0.0353(12) 0.0377(11) 0.0303(11) 0.0038(10) 0.0096(9) 0.0068(9)
C11C 0.0696(17) 0.0460(12) 0.0281(11) 0.0027(12) 0.0087(11) 0.0000(9)
C12C 0.0493(15) 0.0589(14) 0.0324(12) 0.0114(12) 0.0137(10) 0.0051(10)
C5C 0.0349(12) 0.0369(11) 0.0338(11) 0.0107(10) 0.0091(9) 0.0102(9)
C4C 0.0361(13) 0.0409(12) 0.0408(12) 0.0080(10) 0.0095(10) 0.0152(10)
C6C 0.0471(14) 0.0321(11) 0.0410(12) 0.0110(10) 0.0103(10) 0.0084(9)
C7C 0.0509(14) 0.0332(11) 0.0342(12) 0.0050(10) 0.0098(10) -0.0018(9)
C14C 0.0413(14) 0.0558(13) 0.0380(12) 0.0110(11) 0.0067(10) 0.0188(10)
C13C 0.0546(15) 0.0448(12) 0.0338(12) 0.0089(11) 0.0082(11) 0.0097(9)
C15C 0.0589(16) 0.0341(11) 0.0362(12) 0.0124(11) 0.0091(11) 0.0052(9)
C16C 0.0749(19) 0.0434(13) 0.0689(17) -0.0002(13) 0.0129(14) 0.0143(12)
C7Y 0.0293(12) 0.0482(12) 0.0363(12) 0.0055(11) 0.0044(10) -0.0001(10)
C1Y 0.0276(11) 0.0360(11) 0.0320(11) 0.0043(9) 0.0036(9) 0.0011(9)
C6Y 0.0360(12) 0.0374(11) 0.0319(11) 0.0008(10) 0.0058(9) 0.0044(9)
C5Y 0.0365(12) 0.0352(10) 0.0349(12) -0.0022(10) 0.0023(9) 0.0003(9)
C4Y 0.0362(12) 0.0361(11) 0.0309(11) 0.0087(10) 0.0056(9) 0.0017(9)
C2Y 0.0323(12) 0.0362(11) 0.0427(12) -0.0026(10) 0.0039(10) 0.0014(9)
C3Y 0.0411(13) 0.0404(11) 0.0374(12) 0.0002(10) 0.0066(10) 0.0106(9)
C7Z 0.0316(13) 0.0471(12) 0.0356(12) 0.0034(11) 0.0013(10) -0.0037(10)
C1Z 0.0290(12) 0.0345(10) 0.0342(11) 0.0064(9) 0.0018(9) -0.0003(9)
C2Z 0.0401(13) 0.0360(11) 0.0433(13) 0.0004(10) 0.0041(10) 0.0044(10)
C3Z 0.0478(14) 0.0466(12) 0.0334(12) 0.0050(11) 0.0014(10) 0.0112(10)
C4Z 0.0384(13) 0.0361(11) 0.0314(11) 0.0053(10) -0.0021(9) 0.0005(9)
C6Z 0.0402(13) 0.0369(11) 0.0304(11) 0.0046(10) 0.0048(9) 0.0030(9)
C5Z 0.0360(12) 0.0330(10) 0.0393(12) 0.0001(10) 0.0053(10) 0.0003(9)

loop_
_atom_type_symbol
_atom_type_description
_atom_type_scat_dispersion_real
_atom_type_scat_dispersion_imag
_atom_type_scat_source
C C 0.0033 0.0016 'International Tables Vol C Tables 4.2.6.8 and 6.1.1.4'
H H 0.0000 0.0000 'International Tables Vol C Tables 4.2.6.8 and 6.1.1.4'
N N 0.0061 0.0033 'International Tables Vol C Tables 4.2.6.8 and 6.1.1.4'
O O 0.0106 0.0060 'International Tables Vol C Tables 4.2.6.8 and 6.1.1.4'
F F 0.0171 0.0103 'International Tables Vol C Tables 4.2.6.8 and 6.1.1.4'

loop_
_geom_angle_atom_site_label_1
_geom_angle_atom_site_label_2
_geom_angle_atom_site_label_3
_geom_angle
H1A O1S H1B 107(3)
C3A O2A H2 107.4(15)
H2B O2S H2A 109(3)
H3A O3S H3B 110(2)
C12B N3B C13B 110.50(15)
C12B N3B H14B 108.3(12)
C13B N3B H14B 108.7(12)
C12B N3B H15B 107.4(12)
C13B N3B H15B 113.0(12)
H14B N3B H15B 108.8(17)
C4X O3X H37 112.3(18)
C3C O2C H42 109.2(15)
C4Y O3Y H61 110.1(14)
C4Z O3Z H66 112.0(18)
C13A N3A C12A 110.30(15)
C13A N3A H14A 109.6
C12A N3A H14A 109.6
C13A N3A H15A 109.6
C12A N3A H15A 109.6
H14A N3A H15A 108.1
C8A N2A C11A 117.89(16)
C8A N2A C14A 116.72(15)
C11A N2A C14A 110.05(15)
C1A N1A C10A 119.41(16)
C1A N1A C15A 118.47(16)
C10A N1A C15A 122.05(15)
C3B O2B H20 111.6(18)
C8B N2B C14B 119.44(15)
C8B N2B C11B 118.55(17)
C14B N2B C11B 111.52(15)
C1B N1B C10B 119.82(16)
C1B N1B C15B 118.03(17)
C10B N1B C15B 121.98(15)
C1C N1C C10C 119.88(15)
C1C N1C C15C 118.37(16)
C10C N1C C15C 121.68(15)
C8C N2C C14C 119.24(15)
C8C N2C C11C 118.87(17)
C14C N2C C11C 110.05(15)
C12C N3C C13C 111.29(14)
C12C N3C H14C 109.4
C13C N3C H14C 109.4
C12C N3C H15C 109.4
C13C N3C H15C 109.4
H14C N3C H15C 108.0
N3A C12A C11A 109.92(18)
N3A C12A H15 109.7
C11A C12A H15 109.7
N3A C12A H16 109.7
C11A C12A H16 109.7
H15 C12A H16 108.2
N2A C11A C12A 110.52(18)
N2A C11A H17 109.5
C12A C11A H17 109.5
N2A C11A H9 109.5
C12A C11A H9 109.5
H17 C11A H9 108.1
C9A C8A N2A 122.67(17)
C9A C8A C7A 115.76(17)
N2A C8A C7A 121.45(17)
C8A C9A C10A 121.86(17)
C8A C9A H19 119.1
C10A C9A H19 119.1
C5A C10A N1A 119.08(16)
C5A C10A C9A 120.57(17)
N1A C10A C9A 120.34(17)
C10A C5A C6A 117.94(17)
C10A C5A C4A 121.39(17)
C6A C5A C4A 120.65(17)
O3A C4A C2A 122.96(18)
O3A C4A C5A 121.30(18)
C2A C4A C5A 115.74(17)
C1A C2A C4A 120.08(18)
C1A C2A C3A 117.98(19)
C4A C2A C3A 121.94(19)
O1A C3A O2A 121.4(2)
O1A C3A C2A 123.6(2)
O2A C3A C2A 115.1(2)
N1A C15A C16A 111.6(2)
N1A C15A H6 109.3
C16A C15A H6 109.3
N1A C15A H7 109.3
C16A C15A H7 109.3
H6 C15A H7 108.0
C15A C16A H4 109.5
C15A C16A H3 109.5
H4 C16A H3 109.5
C15A C16A H5 109.5
H4 C16A H5 109.5
H3 C16A H5 109.5
N1A C1A C2A 124.28(19)
N1A C1A H8 117.9
C2A C1A H8 117.9
N3A C13A C14A 112.47(18)
N3A C13A H14 109.1
C14A C13A H14 109.1
N3A C13A H13 109.1
C14A C13A H13 109.1
H14 C13A H13 107.8
N2A C14A C13A 111.54(16)
N2A C14A H12 109.3
C13A C14A H12 109.3
N2A C14A H11 109.3
C13A C14A H11 109.3
H12 C14A H11 108.0
C6A C7A F1A 117.47(17)
C6A C7A C8A 123.24(18)
F1A C7A C8A 119.24(17)
C7A C6A C5A 120.58(18)
C7A C6A H18 119.7
C5A C6A H18 119.7
O1B C3B O2B 121.8(2)
O1B C3B C2B 124.1(2)
O2B C3B C2B 114.1(2)
C1B C2B C4B 119.93(18)
C1B C2B C3B 118.8(2)
C4B C2B C3B 121.28(19)
O3B C4B C2B 123.01(18)
O3B C4B C5B 121.09(19)
C2B C4B C5B 115.90(17)
C10B C5B C6B 118.14(17)
C10B C5B C4B 121.66(18)
C6B C5B C4B 120.20(17)
C7B C6B C5B 120.37(18)
C7B C6B H29 119.8
C5B C6B H29 119.8
C6B C7B F1B 118.72(17)
C6B C7B C8B 123.28(19)
F1B C7B C8B 117.98(18)
C9B C8B N2B 124.24(17)
C9B C8B C7B 116.31(17)
N2B C8B C7B 119.39(17)
N2B C11B C12B 111.72(16)
N2B C11B H35 109.3
C12B C11B H35 109.3
N2B C11B H34 109.3
C12B C11B H34 109.3
H35 C11B H34 107.9
N3B C12B C11B 110.03(18)
N3B C12B H36 109.7
C11B C12B H36 109.7
N3B C12B H21 109.7
C11B C12B H21 109.7
H36 C12B H21 108.2
N1B C10B C5B 118.62(16)
N1B C10B C9B 121.28(17)
C5B C10B C9B 120.09(17)
N1B C1B C2B 124.05(19)
N1B C1B H22 118.0
C2B C1B H22 118.0
N1B C15B C16B 110.99(18)
N1B C15B H26 109.4
C16B C15B H26 109.4
N1B C15B H27 109.4
C16B C15B H27 109.4
H26 C15B H27 108.0
C15B C16B H25 109.5
C15B C16B H24 109.5
H25 C16B H24 109.5
C15B C16B H23 109.5
H25 C16B H23 109.5
H24 C16B H23 109.5
C8B C9B C10B 121.72(17)
C8B C9B H28 119.1
C10B C9B H28 119.1
N2B C14B C13B 113.45(17)
N2B C14B H32 108.9
C13B C14B H32 108.9
N2B C14B H33 108.9
C13B C14B H33 108.9
H32 C14B H33 107.7
N3B C13B C14B 108.80(16)
N3B C13B H31 109.9
C14B C13B H31 109.9
N3B C13B H30 109.9
C14B C13B H30 109.9
H31 C13B H30 108.3
O2X C7X O1X 122.22(18)
O2X C7X C1X 118.81(18)
O1X C7X C1X 118.93(18)
C6X C1X C2X 118.06(17)
C6X C1X C7X 121.40(17)
C2X C1X C7X 120.53(17)
C3X C2X C1X 121.12(18)
C3X C2X H41 119.4
C1X C2X H41 119.4
C2X C3X C4X 119.79(18)
C2X C3X H40 120.1
C4X C3X H40 120.1
O3X C4X C3X 117.46(18)
O3X C4X C5X 122.45(18)
C3X C4X C5X 120.08(17)
C6X C5X C4X 119.63(18)
C6X C5X H38 120.2
C4X C5X H38 120.2
C5X C6X C1X 121.29(18)
C5X C6X H39 119.4
C1X C6X H39 119.4
O1C C3C O2C 121.24(19)
O1C C3C C2C 124.5(2)
O2C C3C C2C 114.2(2)
C1C C2C C4C 119.92(17)
C1C C2C C3C 118.50(19)
C4C C2C C3C 121.57(18)
N1C C1C C2C 123.68(18)
N1C C1C H60 118.2
C2C C1C H60 118.2
N1C C10C C5C 119.11(16)
N1C C10C C9C 120.95(16)
C5C C10C C9C 119.92(17)
C8C C9C C10C 122.00(17)
C8C C9C H53 119.0
C10C C9C H53 119.0
C9C C8C N2C 123.98(17)
C9C C8C C7C 115.96(17)
N2C C8C C7C 119.95(17)
N2C C11C C12C 111.32(16)
N2C C11C H45 109.4
C12C C11C H45 109.4
N2C C11C H46 109.4
C12C C11C H46 109.4
H45 C11C H46 108.0
N3C C12C C11C 110.67(17)
N3C C12C H47 109.5
C11C C12C H47 109.5
N3C C12C H48 109.5
C11C C12C H48 109.5
H47 C12C H48 108.1
C6C C5C C10C 118.40(17)
C6C C5C C4C 120.83(17)
C10C C5C C4C 120.76(17)
O3C C4C C2C 122.69(17)
O3C C4C C5C 120.71(18)
C2C C4C C5C 116.59(17)
C7C C6C C5C 120.05(17)
C7C C6C H54 120.0
C5C C6C H54 120.0
C6C C7C F1C 118.98(17)
C6C C7C C8C 123.51(18)
F1C C7C C8C 117.48(17)
N2C C14C C13C 113.52(17)
N2C C14C H52 108.9
C13C C14C H52 108.9
N2C C14C H51 108.9
C13C C14C H51 108.9
H52 C14C H51 107.7
N3C C13C C14C 109.75(16)
N3C C13C H49 109.7
C14C C13C H49 109.7
N3C C13C H50 109.7
C14C C13C H50 109.7
H49 C13C H50 108.2
N1C C15C C16C 111.93(17)
N1C C15C H58 109.2
C16C C15C H58 109.2
N1C C15C H59 109.2
C16C C15C H59 109.2
H58 C15C H59 107.9
C15C C16C H57 109.5
C15C C16C H55 109.5
H57 C16C H55 109.5
C15C C16C H56 109.5
H57 C16C H56 109.5
H55 C16C H56 109.5
O2Y C7Y O1Y 122.51(19)
O2Y C7Y C1Y 119.06(18)
O1Y C7Y C1Y 118.40(18)
C6Y C1Y C2Y 117.90(17)
C6Y C1Y C7Y 120.85(17)
C2Y C1Y C7Y 121.24(18)
C5Y C6Y C1Y 121.41(18)
C5Y C6Y H62 119.3
C1Y C6Y H62 119.3
C6Y C5Y C4Y 119.98(18)
C6Y C5Y H63 120.0
C4Y C5Y H63 120.0
O3Y C4Y C3Y 118.34(17)
O3Y C4Y C5Y 122.47(18)
C3Y C4Y C5Y 119.19(18)
C3Y C2Y C1Y 121.44(18)
C3Y C2Y H65 119.3
C1Y C2Y H65 119.3
C2Y C3Y C4Y 120.06(18)
C2Y C3Y H64 120.0
C4Y C3Y H64 120.0
O2Z C7Z O1Z 123.31(18)
O2Z C7Z C1Z 118.54(19)
O1Z C7Z C1Z 118.10(18)
C2Z C1Z C6Z 117.91(17)
C2Z C1Z C7Z 121.39(18)
C6Z C1Z C7Z 120.68(17)
C3Z C2Z C1Z 121.63(19)
C3Z C2Z H69 119.2
C1Z C2Z H69 119.2
C2Z C3Z C4Z 119.49(18)
C2Z C3Z H70 120.3
C4Z C3Z H70 120.3
O3Z C4Z C3Z 117.93(18)
O3Z C4Z C5Z 122.10(18)
C3Z C4Z C5Z 119.96(18)
C5Z C6Z C1Z 121.02(18)
C5Z C6Z H67 119.5
C1Z C6Z H67 119.5
C6Z C5Z C4Z 119.98(18)
C6Z C5Z H68 120.0
C4Z C5Z H68 120.0

loop_
_geom_bond_atom_site_label_1
_geom_bond_atom_site_label_2
_geom_bond_distance
F1A C7A 1.360(2)
F1B C7B 1.353(2)
F1C C7C 1.356(2)
O1S H1A 0.87(3)
O1S H1B 0.92(3)
O2A C3A 1.319(3)
O2A H2 0.925(16)
O2S H2B 0.84(2)
O2S H2A 0.89(3)
O1A C3A 1.208(2)
O3S H3A 0.861(16)
O3S H3B 0.87(3)
O3A C4A 1.264(2)
N3B C12B 1.483(2)
N3B C13B 1.486(2)
N3B H14B 0.95(2)
N3B H15B 0.91(2)
O3B C4B 1.266(2)
O1B C3B 1.203(3)
O1X C7X 1.264(2)
O3X C4X 1.360(2)
O3X H37 0.81(2)
O2X C7X 1.253(2)
O2C C3C 1.328(2)
O2C H42 0.95(2)
O1C C3C 1.209(2)
O3C C4C 1.276(2)
O2Y C7Y 1.251(2)
O3Y C4Y 1.354(2)
O3Y H61 0.92(2)
O1Y C7Y 1.261(2)
O2Z C7Z 1.258(2)
O3Z C4Z 1.360(2)
O3Z H66 0.83(3)
O1Z C7Z 1.262(2)
N3A C13A 1.476(2)
N3A C12A 1.482(2)
N3A H14A 0.9000
N3A H15A 0.9000
N2A C8A 1.402(2)
N2A C11A 1.467(2)
N2A C14A 1.468(2)
N1A C1A 1.342(2)
N1A C10A 1.397(2)
N1A C15A 1.480(2)
O2B C3B 1.327(3)
O2B H20 0.884(16)
N2B C8B 1.399(2)
N2B C14B 1.458(2)
N2B C11B 1.464(2)
N1B C1B 1.340(2)
N1B C10B 1.400(2)
N1B C15B 1.483(2)
N1C C1C 1.343(2)
N1C C10C 1.395(2)
N1C C15C 1.481(2)
N2C C8C 1.390(2)
N2C C14C 1.461(2)
N2C C11C 1.470(2)
N3C C12C 1.474(2)
N3C C13C 1.483(2)
N3C H14C 0.9000
N3C H15C 0.9000
C12A C11A 1.504(3)
C12A H15 0.9700
C12A H16 0.9700
C11A H17 0.9700
C11A H9 0.9700
C8A C9A 1.391(2)
C8A C7A 1.414(3)
C9A C10A 1.399(2)
C9A H19 0.9300
C10A C5A 1.397(2)
C5A C6A 1.401(3)
C5A C4A 1.450(3)
C4A C2A 1.421(3)
C2A C1A 1.360(3)
C2A C3A 1.487(3)
C15A C16A 1.501(4)
C15A H6 0.9700
C15A H7 0.9700
C16A H4 0.9600
C16A H3 0.9600
C16A H5 0.9600
C1A H8 0.9300
C13A C14A 1.508(3)
C13A H14 0.9700
C13A H13 0.9700
C14A H12 0.9700
C14A H11 0.9700
C7A C6A 1.356(3)
C6A H18 0.9300
C3B C2B 1.493(3)
C2B C1B 1.365(3)
C2B C4B 1.424(3)
C4B C5B 1.443(3)
C5B C10B 1.401(2)
C5B C6B 1.406(3)
C6B C7B 1.348(3)
C6B H29 0.9300
C7B C8B 1.414(3)
C8B C9B 1.381(2)
C11B C12B 1.496(3)
C11B H35 0.9700
C11B H34 0.9700
C12B H36 0.9700
C12B H21 0.9700
C10B C9B 1.406(2)
C1B H22 0.9300
C15B C16B 1.514(3)
C15B H26 0.9700
C15B H27 0.9700
C16B H25 0.9600
C16B H24 0.9600
C16B H23 0.9600
C9B H28 0.9300
C14B C13B 1.514(3)
C14B H32 0.9700
C14B H33 0.9700
C13B H31 0.9700
C13B H30 0.9700
C7X C1X 1.495(3)
C1X C6X 1.389(2)
C1X C2X 1.392(2)
C2X C3X 1.377(3)
C2X H41 0.9300
C3X C4X 1.380(3)
C3X H40 0.9300
C4X C5X 1.387(2)
C5X C6X 1.375(2)
C5X H38 0.9300
C6X H39 0.9300
C3C C2C 1.486(3)
C2C C1C 1.370(2)
C2C C4C 1.414(3)
C1C H60 0.9300
C10C C5C 1.403(2)
C10C C9C 1.404(2)
C9C C8C 1.378(2)
C9C H53 0.9300
C8C C7C 1.418(2)
C11C C12C 1.504(3)
C11C H45 0.9700
C11C H46 0.9700
C12C H47 0.9700
C12C H48 0.9700
C5C C6C 1.401(2)
C5C C4C 1.448(3)
C6C C7C 1.350(3)
C6C H54 0.9300
C14C C13C 1.505(3)
C14C H52 0.9700
C14C H51 0.9700
C13C H49 0.9700
C13C H50 0.9700
C15C C16C 1.512(3)
C15C H58 0.9700
C15C H59 0.9700
C16C H57 0.9600
C16C H55 0.9600
C16C H56 0.9600
C7Y C1Y 1.494(3)
C1Y C6Y 1.383(3)
C1Y C2Y 1.389(2)
C6Y C5Y 1.377(2)
C6Y H62 0.9300
C5Y C4Y 1.391(2)
C5Y H63 0.9300
C4Y C3Y 1.383(3)
C2Y C3Y 1.377(3)
C2Y H65 0.9300
C3Y H64 0.9300
C7Z C1Z 1.494(3)
C1Z C2Z 1.387(2)
C1Z C6Z 1.388(3)
C2Z C3Z 1.377(3)
C2Z H69 0.9300
C3Z C4Z 1.379(3)
C3Z H70 0.9300
C4Z C5Z 1.383(2)
C6Z C5Z 1.377(3)
C6Z H67 0.9300
C5Z H68 0.9300

loop_
_geom_torsion_atom_site_label_1
_geom_torsion_atom_site_label_2
_geom_torsion_atom_site_label_3
_geom_torsion_atom_site_label_4
_geom_torsion
C13A N3A C12A C11A 56.6(2)
C8A N2A C11A C12A -163.13(18)
C14A N2A C11A C12A 59.6(2)
N3A C12A C11A N2A -60.5(2)
C11A N2A C8A C9A -134.2(2)
C14A N2A C8A C9A 0.3(3)
C11A N2A C8A C7A 50.0(3)
C14A N2A C8A C7A -175.53(19)
N2A C8A C9A C10A -174.86(18)
C7A C8A C9A C10A 1.2(3)
C1A N1A C10A C5A 0.3(3)
C15A N1A C10A C5A -176.6(2)
C1A N1A C10A C9A -179.07(19)
C15A N1A C10A C9A 4.0(3)
C8A C9A C10A C5A -2.4(3)
C8A C9A C10A N1A 176.96(18)
N1A C10A C5A C6A -177.97(18)
C9A C10A C5A C6A 1.4(3)
N1A C10A C5A C4A 0.2(3)
C9A C10A C5A C4A 179.52(18)
C10A C5A C4A O3A 179.8(2)
C6A C5A C4A O3A -2.1(3)
C10A C5A C4A C2A -1.2(3)
C6A C5A C4A C2A 176.87(19)
O3A C4A C2A C1A -179.2(2)
C5A C4A C2A C1A 1.9(3)
O3A C4A C2A C3A 1.7(3)
C5A C4A C2A C3A -177.22(19)
C1A C2A C3A O1A -2.6(4)
C4A C2A C3A O1A 176.6(2)
C1A C2A C3A O2A 178.1(2)
C4A C2A C3A O2A -2.8(3)
C1A N1A C15A C16A -96.5(2)
C10A N1A C15A C16A 80.4(3)
C10A N1A C1A C2A 0.4(3)
C15A N1A C1A C2A 177.5(2)
C4A C2A C1A N1A -1.6(3)
C3A C2A C1A N1A 177.6(2)
C12A N3A C13A C14A -53.4(2)
C8A N2A C14A C13A 166.66(17)
C11A N2A C14A C13A -55.5(2)
N3A C13A C14A N2A 53.2(2)
C9A C8A C7A C6A 1.0(3)
N2A C8A C7A C6A 177.06(19)
C9A C8A C7A F1A -176.37(18)
N2A C8A C7A F1A -0.3(3)
F1A C7A C6A C5A 175.44(18)
C8A C7A C6A C5A -1.9(3)
C10A C5A C6A C7A 0.7(3)
C4A C5A C6A C7A -177.45(19)
O1B C3B C2B C1B -1.6(4)
O2B C3B C2B C1B 179.0(2)
O1B C3B C2B C4B 178.1(2)
O2B C3B C2B C4B -1.3(3)
C1B C2B C4B O3B -179.5(2)
C3B C2B C4B O3B 0.9(3)
C1B C2B C4B C5B 0.3(3)
C3B C2B C4B C5B -179.39(19)
O3B C4B C5B C10B 179.17(19)
C2B C4B C5B C10B -0.6(3)
O3B C4B C5B C6B -0.4(3)
C2B C4B C5B C6B 179.83(18)
C10B C5B C6B C7B 1.5(3)
C4B C5B C6B C7B -178.9(2)
C5B C6B C7B F1B -177.07(18)
C5B C6B C7B C8B 1.1(3)
C14B N2B C8B C9B -14.3(3)
C11B N2B C8B C9B 127.6(2)
C14B N2B C8B C7B 162.79(18)
C11B N2B C8B C7B -55.3(3)
C6B C7B C8B C9B -3.2(3)
F1B C7B C8B C9B 175.00(18)
C6B C7B C8B N2B 179.5(2)
F1B C7B C8B N2B -2.3(3)
C8B N2B C11B C12B -91.0(2)
C14B N2B C11B C12B 53.7(2)
C13B N3B C12B C11B 59.6(2)
N2B C11B C12B N3B -57.2(2)
C1B N1B C10B C5B 1.4(3)
C15B N1B C10B C5B 176.48(19)
C1B N1B C10B C9B -177.29(19)
C15B N1B C10B C9B -2.2(3)
C6B C5B C10B N1B 179.38(17)
C4B C5B C10B N1B -0.2(3)
C6B C5B C10B C9B -2.0(3)
C4B C5B C10B C9B 178.46(18)
C10B N1B C1B C2B -1.8(3)
C15B N1B C1B C2B -177.1(2)
C4B C2B C1B N1B 0.9(3)
C3B C2B C1B N1B -179.42(19)
C1B N1B C15B C16B 95.0(2)
C10B N1B C15B C16B -80.2(2)
N2B C8B C9B C10B 179.85(18)
C7B C8B C9B C10B 2.7(3)
N1B C10B C9B C8B 178.42(17)
C5B C10B C9B C8B -0.2(3)
C8B N2B C14B C13B 91.2(2)
C11B N2B C14B C13B -53.2(2)
C12B N3B C13B C14B -57.3(2)
N2B C14B C13B N3B 54.7(2)
O2X C7X C1X C6X -168.34(18)
O1X C7X C1X C6X 14.0(3)
O2X C7X C1X C2X 12.7(3)
O1X C7X C1X C2X -165.03(18)
C6X C1X C2X C3X -1.6(3)
C7X C1X C2X C3X 177.45(18)
C1X C2X C3X C4X 0.9(3)
C2X C3X C4X O3X -178.67(18)
C2X C3X C4X C5X 0.6(3)
O3X C4X C5X C6X 177.95(18)
C3X C4X C5X C6X -1.3(3)
C4X C5X C6X C1X 0.5(3)
C2X C1X C6X C5X 0.9(3)
C7X C1X C6X C5X -178.14(18)
O1C C3C C2C C1C 0.8(3)
O2C C3C C2C C1C -179.46(18)
O1C C3C C2C C4C -179.1(2)
O2C C3C C2C C4C 0.6(3)
C10C N1C C1C C2C 2.1(3)
C15C N1C C1C C2C 178.95(18)
C4C C2C C1C N1C -0.4(3)
C3C C2C C1C N1C 179.67(19)
C1C N1C C10C C5C -2.1(3)
C15C N1C C10C C5C -178.74(18)
C1C N1C C10C C9C 176.77(18)
C15C N1C C10C C9C 0.1(3)
N1C C10C C9C C8C -177.52(17)
C5C C10C C9C C8C 1.3(3)
C10C C9C C8C N2C 179.93(18)
C10C C9C C8C C7C -3.9(3)
C14C N2C C8C C9C 10.7(3)
C11C N2C C8C C9C -128.5(2)
C14C N2C C8C C7C -165.28(18)
C11C N2C C8C C7C 55.5(3)
C8C N2C C11C C12C 86.9(2)
C14C N2C C11C C12C -55.8(2)
C13C N3C C12C C11C -56.7(2)
N2C C11C C12C N3C 57.3(2)
N1C C10C C5C C6C -179.49(17)
C9C C10C C5C C6C 1.7(3)
N1C C10C C5C C4C 0.3(3)
C9C C10C C5C C4C -178.53(18)
C1C C2C C4C O3C 178.71(19)
C3C C2C C4C O3C -1.3(3)
C1C C2C C4C C5C -1.4(3)
C3C C2C C4C C5C 178.60(18)
C6C C5C C4C O3C 1.1(3)
C10C C5C C4C O3C -178.70(18)
C6C C5C C4C C2C -178.85(18)
C10C C5C C4C C2C 1.4(3)
C10C C5C C6C C7C -1.7(3)
C4C C5C C6C C7C 178.46(19)
C5C C6C C7C F1C 176.88(18)
C5C C6C C7C C8C -1.1(3)
C9C C8C C7C C6C 3.9(3)
N2C C8C C7C C6C -179.76(19)
C9C C8C C7C F1C -174.10(17)
N2C C8C C7C F1C 2.2(3)
C8C N2C C14C C13C -87.1(2)
C11C N2C C14C C13C 55.4(2)
C12C N3C C13C C14C 54.6(2)
N2C C14C C13C N3C -54.7(2)
C1C N1C C15C C16C -97.0(2)
C10C N1C C15C C16C 79.7(2)
O2Y C7Y C1Y C6Y 174.64(18)
O1Y C7Y C1Y C6Y -7.2(3)
O2Y C7Y C1Y C2Y -6.3(3)
O1Y C7Y C1Y C2Y 171.87(18)
C2Y C1Y C6Y C5Y -0.9(3)
C7Y C1Y C6Y C5Y 178.25(17)
C1Y C6Y C5Y C4Y 0.6(3)
C6Y C5Y C4Y O3Y -179.85(18)
C6Y C5Y C4Y C3Y -0.5(3)
C6Y C1Y C2Y C3Y 1.1(3)
C7Y C1Y C2Y C3Y -178.03(18)
C1Y C2Y C3Y C4Y -1.0(3)
O3Y C4Y C3Y C2Y -179.91(18)
C5Y C4Y C3Y C2Y 0.7(3)
O2Z C7Z C1Z C2Z -8.4(3)
O1Z C7Z C1Z C2Z 169.21(18)
O2Z C7Z C1Z C6Z 172.90(18)
O1Z C7Z C1Z C6Z -9.5(3)
C6Z C1Z C2Z C3Z 0.9(3)
C7Z C1Z C2Z C3Z -177.87(19)
C1Z C2Z C3Z C4Z -0.8(3)
C2Z C3Z C4Z O3Z 179.33(18)
C2Z C3Z C4Z C5Z 0.4(3)
C2Z C1Z C6Z C5Z -0.5(3)
C7Z C1Z C6Z C5Z 178.22(18)
C1Z C6Z C5Z C4Z 0.2(3)
O3Z C4Z C5Z C6Z -178.97(18)
C3Z C4Z C5Z C6Z -0.1(3)
